data_2102428
loop_
_publ_author_name
'Marsh, Richard E.'

_publ_section_title
;
 Space group <i>Cc</i>: an update
;
_journal_issue 2
_journal_name_full 'Acta Crystallographica Section B'
_journal_page_first 252
_journal_page_last 253
_journal_paper_doi 10.1107/S0108768104003878
_journal_volume 60
_journal_year 2004
_chemical_formula_moiety 'C14 H26 N4 Cl2 Sn'
_chemical_formula_sum 'C14 H26 Cl2 N4 Sn'
_space_group_crystal_system monoclinic
_space_group_IT_number 15
_space_group_name_Hall '-C 2yc'
_space_group_name_H-M_alt 'C 1 2/c 1'
_audit_creation_method CRYM
_cell_angle_alpha 90
_cell_angle_beta 93.01
_cell_angle_gamma 90
_cell_formula_units_Z 4
_cell_length_a 14.7550
_cell_length_b 11.1690
_cell_length_c 11.7230
_cell_volume 1929.269
_cod_data_source_file bk0142.cif
_cod_data_source_block TAZDED
_cod_depositor_comments
;
 Updating space group information and adding the symmetry operation list.

 Antanas Vaitkus,
 2018-06-14

 Adding the _cell_formula_units_Z data item.

 Antanas Vaitkus,
 2017-08-05

 Marking attached hydrogen atoms.

 Antanas Vaitkus,
 2017-03-27

  Added moiety chemical formula from Marsh (2004) paper.
  The summary chemical formula is calculated from moiety formula using
  AdHocParser
  (svn://www.crystallography.net/cod-tools/trunk/Formulae/AdHocParser.yp,
  revision 1441.)

  Andrius Merkys
  2013-11-11
;
_cod_original_sg_symbol_H-M C2/c
_cod_database_code 2102428

loop_
_space_group_symop_id
_space_group_symop_operation_xyz
1 x,y,z
2 -x,y,-z+1/2
3 -x,-y,-z
4 x,-y,z+1/2
5 x+1/2,y+1/2,z
6 -x+1/2,y+1/2,-z+1/2
7 -x+1/2,-y+1/2,-z
8 x+1/2,-y+1/2,z+1/2

loop_
_atom_site_label
_atom_site_type_symbol
_atom_site_fract_x
_atom_site_fract_y
_atom_site_fract_z
_atom_site_attached_hydrogens
Sn1 Sn 0.00000 0.16212 0.25000 0
Cl1 Cl -0.05920 0.15785 0.03910 0
N1 N 0.14750 0.15850 0.17700 0
N2 N 0.16025 0.08700 0.08575 0
C1 C 0.23000 0.19850 0.21050 0
C2 C 0.29520 0.15285 0.13980 0
C3 C 0.24760 0.08215 0.06035 0
C4 C 0.27950 0.01300 -0.03666 0
C5 C 0.39620 0.17335 0.15055 0
C6 C 0.24465 0.28160 0.30935 0
C13 C 0.00000 -0.02840 0.25000 3
C14 C 0.00000 0.35210 0.25000 3
H1 H 0.10655 0.03957 0.03842 0
H3 H 0.22267 -0.01075 -0.09120 0
H4 H 0.30777 -0.06442 -0.00388 0
H5 H 0.31796 0.05077 -0.08337 0
H6 H 0.42661 0.11944 0.11774 0
H7 H 0.41827 0.17614 0.21753 0
H8 H 0.41370 0.23204 0.12402 0
H9 H 0.24321 0.35210 0.28708 0
H10 H 0.29973 0.26587 0.34705 0
H11 H 0.20819 0.28872 0.37532 0
